data_4075080
loop_
_publ_author_name
'Iwanaga, Kohei'
'Kobayashi, Junji'
'Kawashima, Takayuki'
'Takagi, Nozomi'
'Nagase, Shigeru'

_publ_section_title
;
 Syntheses, Structures, and Reactions of Heptacoordinate Trihalogermanes
 Bearing a Triarylmethyl-Type Tetradentate Ligand
;
_journal_issue 14
_journal_name_full Organometallics
_journal_page_first 3388
_journal_paper_doi 10.1021/om060031o
_journal_volume 25
_journal_year 2006
_chemical_formula_sum 'C34 H45 F3 Ge O3'
_chemical_formula_weight 631.29
_chemical_name_systematic
; 
 ? 
;
_space_group_IT_number 2
_symmetry_space_group_name_Hall '-P 1'
_symmetry_space_group_name_H-M 'P -1'
_atom_sites_solution_hydrogens geom
_atom_sites_solution_primary direct
_atom_sites_solution_secondary difmap
_audit_creation_method SHELXL-97
_cell_angle_alpha 97.379(4)
_cell_angle_beta 98.341(4)
_cell_angle_gamma 105.019(4)
_cell_formula_units_Z 2
_cell_length_a 10.093(3)
_cell_length_b 11.968(4)
_cell_length_c 14.947(5)
_cell_measurement_temperature 120(2)
_cell_volume 1699.1(10)
_computing_structure_refinement 'SHELXL-97 (Sheldrick, 1997)'
_computing_structure_solution 'SHELXS-97 (Sheldrick, 1990)'
_diffrn_ambient_temperature 120(2)
_diffrn_measured_fraction_theta_full 0.861
_diffrn_measured_fraction_theta_max 0.861
_diffrn_radiation_monochromator graphite
_diffrn_radiation_source 'fine-focus sealed tube'
_diffrn_radiation_type MoK\a
_diffrn_radiation_wavelength 0.71070
_diffrn_reflns_av_R_equivalents 0.0180
_diffrn_reflns_av_sigmaI/netI 0.0310
_diffrn_reflns_limit_h_max 11
_diffrn_reflns_limit_h_min -11
_diffrn_reflns_limit_k_max 12
_diffrn_reflns_limit_k_min -14
_diffrn_reflns_limit_l_max 17
_diffrn_reflns_limit_l_min -17
_diffrn_reflns_number 9622
_diffrn_reflns_theta_full 25.00
_diffrn_reflns_theta_max 25.00
_diffrn_reflns_theta_min 3.05
_exptl_absorpt_coefficient_mu 0.948
_exptl_absorpt_correction_T_max 0.8331
_exptl_absorpt_correction_T_min 0.8331
_exptl_crystal_density_diffrn 1.234
_exptl_crystal_density_method 'not measured'
_exptl_crystal_F_000 664
_exptl_crystal_size_max 0.20
_exptl_crystal_size_mid 0.20
_exptl_crystal_size_min 0.20
_refine_diff_density_max 0.542
_refine_diff_density_min -0.429
_refine_diff_density_rms 0.057
_refine_ls_extinction_method none
_refine_ls_goodness_of_fit_ref 1.140
_refine_ls_hydrogen_treatment mixed
_refine_ls_matrix_type full
_refine_ls_number_parameters 398
_refine_ls_number_reflns 5135
_refine_ls_number_restraints 0
_refine_ls_restrained_S_all 1.140
_refine_ls_R_factor_all 0.0357
_refine_ls_R_factor_gt 0.0330
_refine_ls_shift/su_max 0.017
_refine_ls_shift/su_mean 0.000
_refine_ls_structure_factor_coef Fsqd
_refine_ls_weighting_details 'calc w=1/[\s^2^(Fo^2^)+(0.0327P)^2^+1.5464P] where P=(Fo^2^+2Fc^2^)/3'
_refine_ls_weighting_scheme calc
_refine_ls_wR_factor_gt 0.0819
_refine_ls_wR_factor_ref 0.0866
_reflns_number_gt 4941
_reflns_number_total 5135
_reflns_threshold_expression >2sigma(I)
_cod_data_source_file om060031osi20060110_114822.cif
_cod_data_source_block trifluorogermane
_cod_original_cell_volume 1699.2(10)
_cod_database_code 4075080

loop_
_symmetry_equiv_pos_as_xyz
'x, y, z'
'-x, -y, -z'

loop_
_atom_site_label
_atom_site_type_symbol
_atom_site_fract_x
_atom_site_fract_y
_atom_site_fract_z
_atom_site_U_iso_or_equiv
_atom_site_adp_type
_atom_site_occupancy
_atom_site_symmetry_multiplicity
_atom_site_calc_flag
_atom_site_refinement_flags
_atom_site_disorder_assembly
_atom_site_disorder_group
Ge1 Ge 0.21271(3) 0.29443(2) 0.038085(17) 0.02366(9) Uani 1 1 d . A .
F1 F 0.37176(17) 0.25262(13) 0.02201(10) 0.0371(4) Uani 1 1 d . . .
F2 F 0.24378(15) 0.42272(13) -0.00938(10) 0.0329(4) Uani 1 1 d . . .
F3 F 0.09552(16) 0.20048(14) -0.05533(10) 0.0350(4) Uani 1 1 d . . .
C1 C 0.1613(2) 0.3090(2) 0.16300(15) 0.0171(5) Uani 1 1 d . A .
C2 C 0.0032(2) 0.25418(19) 0.15205(15) 0.0165(5) Uani 1 1 d . . .
C3 C -0.0882(2) 0.2858(2) 0.08733(15) 0.0194(5) Uani 1 1 d . A .
C4 C -0.2316(3) 0.2437(2) 0.08121(18) 0.0261(6) Uani 1 1 d . . .
H1 H -0.2935 0.2667 0.0379 0.031 Uiso 1 1 calc R A .
C5 C -0.2840(2) 0.1681(2) 0.13862(18) 0.0272(6) Uani 1 1 d . A .
H2 H -0.3822 0.1408 0.1347 0.033 Uiso 1 1 calc R . .
C6 C -0.1967(3) 0.1311(2) 0.20190(17) 0.0236(5) Uani 1 1 d . . .
C7 C -0.0533(2) 0.1777(2) 0.20829(15) 0.0192(5) Uani 1 1 d . A 1
H3 H 0.0084 0.1564 0.2529 0.023 Uiso 1 1 calc R . .
O1 O -0.02423(18) 0.35793(15) 0.03306(11) 0.0253(4) Uani 1 1 d . . .
C8 C -0.1059(3) 0.3622(3) -0.05292(18) 0.0375(7) Uani 1 1 d . A .
H4 H -0.1517 0.2821 -0.0861 0.056 Uiso 1 1 calc R . .
H5 H -0.0449 0.4056 -0.0899 0.056 Uiso 1 1 calc R . .
H6 H -0.1770 0.4019 -0.0414 0.056 Uiso 1 1 calc R . .
C9 C -0.2529(3) 0.0463(2) 0.2649(2) 0.0347(7) Uani 1 1 d . A .
C10 C -0.1496(6) -0.0173(7) 0.2990(6) 0.076(2) Uani 0.874(12) 1 d P A 1
H7 H -0.1933 -0.0758 0.3341 0.113 Uiso 1 1 calc R A 1
H8 H -0.0674 0.0394 0.3386 0.113 Uiso 1 1 calc R A 1
H9 H -0.1211 -0.0566 0.2465 0.113 Uiso 1 1 calc R A 1
C11 C -0.3881(6) -0.0463(5) 0.2150(4) 0.0535(14) Uani 0.874(12) 1 d P A 1
H10 H -0.3694 -0.0919 0.1614 0.080 Uiso 1 1 calc R A 1
H11 H -0.4585 -0.0072 0.1951 0.080 Uiso 1 1 calc R A 1
H12 H -0.4227 -0.0990 0.2568 0.080 Uiso 1 1 calc R A 1
C12 C -0.2890(6) 0.1183(4) 0.3458(3) 0.0525(16) Uani 0.874(12) 1 d P A 1
H13 H -0.3555 0.1593 0.3223 0.079 Uiso 1 1 calc R A 1
H14 H -0.2037 0.1759 0.3810 0.079 Uiso 1 1 calc R A 1
H15 H -0.3307 0.0657 0.3856 0.079 Uiso 1 1 calc R A 1
C13 C 0.2033(2) 0.4396(2) 0.20485(15) 0.0165(5) Uani 1 1 d . . .
C14 C 0.3362(2) 0.5103(2) 0.20009(15) 0.0200(5) Uani 1 1 d . A .
C15 C 0.3757(2) 0.6291(2) 0.23448(16) 0.0233(5) Uani 1 1 d . . .
H16 H 0.4647 0.6770 0.2296 0.028 Uiso 1 1 calc R A .
C16 C 0.2849(2) 0.6786(2) 0.27634(16) 0.0225(5) Uani 1 1 d . A .
H17 H 0.3122 0.7607 0.2987 0.027 Uiso 1 1 calc R . .
C17 C 0.1550(2) 0.6108(2) 0.28630(15) 0.0199(5) Uani 1 1 d . . .
C18 C 0.1168(2) 0.4912(2) 0.24869(15) 0.0184(5) Uani 1 1 d . A .
H18 H 0.0278 0.4434 0.2535 0.022 Uiso 1 1 calc R . .
O2 O 0.41646(17) 0.45047(15) 0.15943(12) 0.0257(4) Uani 1 1 d . . .
C19 C 0.5422(3) 0.5178(3) 0.1351(2) 0.0397(7) Uani 1 1 d . A .
H19 H 0.5195 0.5726 0.0959 0.060 Uiso 1 1 calc R . .
H20 H 0.5848 0.4647 0.1018 0.060 Uiso 1 1 calc R . .
H21 H 0.6077 0.5621 0.1909 0.060 Uiso 1 1 calc R . .
C20 C 0.0545(3) 0.6610(2) 0.33588(16) 0.0238(5) Uani 1 1 d . A .
C21 C 0.0282(3) 0.5985(3) 0.41775(19) 0.0377(7) Uani 1 1 d . . .
H22 H -0.0155 0.5144 0.3955 0.056 Uiso 1 1 calc R A .
H23 H -0.0337 0.6314 0.4510 0.056 Uiso 1 1 calc R . .
H24 H 0.1172 0.6099 0.4590 0.056 Uiso 1 1 calc R . .
C22 C 0.1135(3) 0.7932(2) 0.3728(2) 0.0408(7) Uani 1 1 d . . .
H25 H 0.0463 0.8208 0.4043 0.061 Uiso 1 1 calc R A .
H26 H 0.1305 0.8353 0.3217 0.061 Uiso 1 1 calc R . .
H27 H 0.2014 0.8078 0.4161 0.061 Uiso 1 1 calc R . .
C23 C -0.0838(3) 0.6411(3) 0.2703(2) 0.0397(7) Uani 1 1 d . . .
H28 H -0.1239 0.5569 0.2463 0.060 Uiso 1 1 calc R A .
H29 H -0.0674 0.6835 0.2192 0.060 Uiso 1 1 calc R . .
H30 H -0.1488 0.6700 0.3032 0.060 Uiso 1 1 calc R . .
C24 C 0.2377(2) 0.2391(2) 0.21919(15) 0.0174(5) Uani 1 1 d . . .
C25 C 0.2317(2) 0.1253(2) 0.17847(16) 0.0211(5) Uani 1 1 d . A .
C26 C 0.2812(2) 0.0515(2) 0.22908(17) 0.0246(5) Uani 1 1 d . . .
H31 H 0.2780 -0.0252 0.2008 0.030 Uiso 1 1 calc R A .
C27 C 0.3360(2) 0.0906(2) 0.32217(17) 0.0240(5) Uani 1 1 d . A .
H32 H 0.3680 0.0388 0.3574 0.029 Uiso 1 1 calc R . .
C28 C 0.3454(2) 0.2030(2) 0.36504(16) 0.0198(5) Uani 1 1 d . . .
C29 C 0.2958(2) 0.2760(2) 0.31102(16) 0.0183(5) Uani 1 1 d . A .
H33 H 0.3025 0.3538 0.3386 0.022 Uiso 1 1 calc R . .
O3 O 0.16842(18) 0.09656(15) 0.08773(11) 0.0256(4) Uani 1 1 d . . .
C30 C 0.1883(3) -0.0050(3) 0.0344(2) 0.0381(7) Uani 1 1 d . A .
H34 H 0.2881 0.0010 0.0425 0.057 Uiso 1 1 calc R . .
H35 H 0.1512 -0.0090 -0.0306 0.057 Uiso 1 1 calc R . .
H36 H 0.1389 -0.0761 0.0551 0.057 Uiso 1 1 calc R . .
C31 C 0.4062(3) 0.2480(2) 0.46755(17) 0.0250(5) Uani 1 1 d . A .
C32 C 0.4385(3) 0.1516(3) 0.51641(19) 0.0371(7) Uani 1 1 d . . .
H37 H 0.3542 0.0853 0.5068 0.056 Uiso 1 1 calc R A .
H38 H 0.4700 0.1822 0.5823 0.056 Uiso 1 1 calc R . .
H39 H 0.5122 0.1253 0.4916 0.056 Uiso 1 1 calc R . .
C33 C 0.5418(3) 0.3477(2) 0.47725(18) 0.0306(6) Uani 1 1 d . . .
H40 H 0.5799 0.3789 0.5425 0.046 Uiso 1 1 calc R A .
H41 H 0.5218 0.4106 0.4464 0.046 Uiso 1 1 calc R . .
H42 H 0.6101 0.3172 0.4491 0.046 Uiso 1 1 calc R . .
C34 C 0.3012(3) 0.2958(3) 0.51447(19) 0.0378(7) Uani 1 1 d . . .
H43 H 0.2153 0.2323 0.5095 0.057 Uiso 1 1 calc R A .
H44 H 0.2796 0.3587 0.4843 0.057 Uiso 1 1 calc R . .
H45 H 0.3417 0.3269 0.5794 0.057 Uiso 1 1 calc R . .
C35 C -0.205(3) 0.108(2) 0.3642(17) 0.033(7) Uiso 0.126(12) 1 d P A 2
H46 H -0.2402 0.1769 0.3731 0.050 Uiso 0.126(12) 1 calc PR A 2
H47 H -0.1027 0.1330 0.3790 0.050 Uiso 0.126(12) 1 calc PR A 2
H48 H -0.2412 0.0539 0.4046 0.050 Uiso 0.126(12) 1 calc PR A 2
C36 C -0.176(5) -0.055(4) 0.253(3) 0.062(12) Uiso 0.126(12) 1 d P A 2
H49 H -0.2152 -0.1164 0.2871 0.093 Uiso 0.126(12) 1 calc PR A 2
H50 H -0.0762 -0.0214 0.2771 0.093 Uiso 0.126(12) 1 calc PR A 2
H51 H -0.1912 -0.0883 0.1879 0.093 Uiso 0.126(12) 1 calc PR A 2
C37 C -0.392(5) -0.012(5) 0.238(3) 0.068(16) Uiso 0.126(12) 1 d P A 2
H52 H -0.4147 -0.0798 0.2688 0.102 Uiso 0.126(12) 1 calc PR A 2
H53 H -0.4126 -0.0386 0.1712 0.102 Uiso 0.126(12) 1 calc PR A 2
H54 H -0.4473 0.0411 0.2539 0.102 Uiso 0.126(12) 1 calc PR A 2

loop_
_atom_site_aniso_label
_atom_site_aniso_U_11
_atom_site_aniso_U_22
_atom_site_aniso_U_33
_atom_site_aniso_U_23
_atom_site_aniso_U_13
_atom_site_aniso_U_12
Ge1 0.02489(15) 0.02758(17) 0.01823(14) 0.00343(11) 0.00788(10) 0.00509(11)
F1 0.0434(9) 0.0309(9) 0.0250(8) 0.0034(7) 0.0063(7) -0.0095(7)
F2 0.0330(8) 0.0381(9) 0.0264(8) 0.0089(7) 0.0126(6) 0.0025(7)
F3 0.0400(9) 0.0390(9) 0.0274(8) 0.0087(7) 0.0069(7) 0.0120(7)
C1 0.0181(12) 0.0208(12) 0.0129(11) 0.0029(9) 0.0042(9) 0.0059(9)
C2 0.0169(11) 0.0146(11) 0.0157(11) -0.0007(9) 0.0012(9) 0.0033(9)
C3 0.0247(12) 0.0159(12) 0.0160(11) 0.0009(9) 0.0012(9) 0.0053(9)
C4 0.0209(13) 0.0282(14) 0.0282(13) 0.0017(11) -0.0038(10) 0.0113(11)
C5 0.0142(12) 0.0277(14) 0.0372(15) 0.0005(11) 0.0045(10) 0.0046(10)
C6 0.0219(12) 0.0209(13) 0.0289(13) 0.0013(10) 0.0100(10) 0.0063(10)
C7 0.0198(12) 0.0205(12) 0.0169(11) 0.0009(9) 0.0037(9) 0.0061(10)
O1 0.0300(9) 0.0239(9) 0.0198(9) 0.0079(7) -0.0010(7) 0.0048(7)
C8 0.0520(18) 0.0325(16) 0.0231(14) 0.0100(12) -0.0082(12) 0.0094(13)
C9 0.0268(14) 0.0342(16) 0.0476(17) 0.0145(13) 0.0204(13) 0.0052(12)
C10 0.051(3) 0.088(5) 0.126(7) 0.088(5) 0.050(4) 0.033(3)
C11 0.051(3) 0.031(3) 0.068(3) 0.007(3) 0.024(2) -0.012(2)
C12 0.065(4) 0.053(3) 0.038(2) 0.0105(18) 0.026(2) 0.003(2)
C13 0.0170(11) 0.0190(12) 0.0129(11) 0.0047(9) 0.0016(9) 0.0041(9)
C14 0.0176(12) 0.0249(13) 0.0166(11) 0.0049(10) 0.0021(9) 0.0045(10)
C15 0.0182(12) 0.0246(14) 0.0225(13) 0.0048(10) 0.0005(10) -0.0006(10)
C16 0.0256(13) 0.0172(12) 0.0199(12) 0.0022(10) -0.0026(10) 0.0018(10)
C17 0.0231(12) 0.0220(13) 0.0150(11) 0.0044(9) 0.0004(9) 0.0082(10)
C18 0.0162(11) 0.0231(13) 0.0147(11) 0.0065(9) 0.0006(9) 0.0033(9)
O2 0.0166(8) 0.0289(10) 0.0312(10) 0.0034(8) 0.0101(7) 0.0037(7)
C19 0.0225(14) 0.0444(18) 0.0490(18) 0.0035(14) 0.0179(13) 0.0000(12)
C20 0.0264(13) 0.0247(14) 0.0217(13) 0.0022(10) 0.0045(10) 0.0108(10)
C21 0.0452(17) 0.0453(18) 0.0334(16) 0.0093(13) 0.0206(13) 0.0234(14)
C22 0.0451(18) 0.0315(16) 0.0458(18) -0.0075(13) 0.0129(14) 0.0153(13)
C23 0.0315(15) 0.0509(19) 0.0381(16) -0.0035(14) 0.0003(12) 0.0228(14)
C24 0.0127(11) 0.0199(12) 0.0191(12) 0.0026(9) 0.0050(9) 0.0027(9)
C25 0.0155(11) 0.0234(13) 0.0216(12) -0.0006(10) 0.0029(9) 0.0031(9)
C26 0.0226(13) 0.0182(13) 0.0325(14) 0.0007(11) 0.0029(10) 0.0078(10)
C27 0.0208(12) 0.0233(13) 0.0297(14) 0.0081(11) 0.0029(10) 0.0086(10)
C28 0.0133(11) 0.0243(13) 0.0215(12) 0.0044(10) 0.0029(9) 0.0050(9)
C29 0.0148(11) 0.0185(12) 0.0210(12) 0.0013(9) 0.0049(9) 0.0041(9)
O3 0.0268(9) 0.0247(9) 0.0214(9) -0.0053(7) -0.0012(7) 0.0083(7)
C30 0.0427(17) 0.0351(16) 0.0322(15) -0.0135(13) -0.0001(12) 0.0169(13)
C31 0.0265(13) 0.0292(14) 0.0200(12) 0.0039(10) 0.0017(10) 0.0109(11)
C32 0.0471(18) 0.0353(16) 0.0261(14) 0.0072(12) -0.0058(12) 0.0129(13)
C33 0.0283(14) 0.0317(15) 0.0255(13) -0.0022(11) -0.0046(11) 0.0064(11)
C34 0.0432(17) 0.0523(19) 0.0230(14) 0.0052(13) 0.0104(12) 0.0209(14)

loop_
_atom_type_symbol
_atom_type_description
_atom_type_scat_dispersion_real
_atom_type_scat_dispersion_imag
_atom_type_scat_source
C C 0.0033 0.0016 'International Tables Vol C Tables 4.2.6.8 and 6.1.1.4'
H H 0.0000 0.0000 'International Tables Vol C Tables 4.2.6.8 and 6.1.1.4'
O O 0.0106 0.0060 'International Tables Vol C Tables 4.2.6.8 and 6.1.1.4'
F F 0.0171 0.0103 'International Tables Vol C Tables 4.2.6.8 and 6.1.1.4'
Ge Ge 0.1547 1.8001 'International Tables Vol C Tables 4.2.6.8 and 6.1.1.4'

loop_
_geom_angle_atom_site_label_1
_geom_angle_atom_site_label_2
_geom_angle_atom_site_label_3
_geom_angle
F3 Ge1 F2 98.11(7)
F3 Ge1 F1 99.46(7)
F2 Ge1 F1 99.21(7)
F3 Ge1 C1 120.39(8)
F2 Ge1 C1 115.63(8)
F1 Ge1 C1 119.83(8)
F3 Ge1 O3 76.61(7)
F2 Ge1 O3 173.08(6)
F1 Ge1 O3 77.52(6)
C1 Ge1 O3 71.17(8)
F3 Ge1 O2 170.29(6)
F2 Ge1 O2 75.06(7)
F1 Ge1 O2 75.25(6)
C1 Ge1 O2 69.20(8)
O3 Ge1 O2 109.60(6)
F3 Ge1 O1 74.60(7)
F2 Ge1 O1 75.16(6)
F1 Ge1 O1 170.87(6)
C1 Ge1 O1 69.30(7)
O3 Ge1 O1 107.26(5)
O2 Ge1 O1 109.57(6)
C24 C1 C13 112.64(18)
C24 C1 C2 109.12(18)
C13 C1 C2 111.11(18)
C24 C1 Ge1 107.29(14)
C13 C1 Ge1 108.12(15)
C2 C1 Ge1 108.39(14)
C7 C2 C3 118.3(2)
C7 C2 C1 121.9(2)
C3 C2 C1 119.7(2)
O1 C3 C4 125.1(2)
O1 C3 C2 114.4(2)
C4 C3 C2 120.4(2)
C5 C4 C3 119.6(2)
C4 C5 C6 121.8(2)
C5 C6 C7 117.1(2)
C5 C6 C9 122.4(2)
C7 C6 C9 120.4(2)
C2 C7 C6 122.7(2)
C3 O1 C8 117.4(2)
C3 O1 Ge1 99.52(13)
C8 O1 Ge1 120.77(16)
C37 C9 C10 121(2)
C37 C9 C6 114(2)
C10 C9 C6 112.4(2)
C37 C9 C11 19(2)
C10 C9 C11 108.0(4)
C6 C9 C11 110.9(3)
C37 C9 C12 89(2)
C10 C9 C12 110.6(4)
C6 C9 C12 107.4(2)
C11 C9 C12 107.4(3)
C37 C9 C35 117(2)
C10 C9 C35 79.2(11)
C6 C9 C35 109.4(9)
C11 C9 C35 131.9(11)
C12 C9 C35 34.1(11)
C37 C9 C36 104(3)
C10 C9 C36 27.4(14)
C6 C9 C36 105.5(17)
C11 C9 C36 87.2(15)
C12 C9 C36 135.8(15)
C35 C9 C36 106.4(17)
C18 C13 C14 118.2(2)
C18 C13 C1 122.8(2)
C14 C13 C1 118.9(2)
O2 C14 C15 125.6(2)
O2 C14 C13 114.0(2)
C15 C14 C13 120.4(2)
C14 C15 C16 119.8(2)
C17 C16 C15 121.7(2)
C16 C17 C18 117.1(2)
C16 C17 C20 123.3(2)
C18 C17 C20 119.6(2)
C13 C18 C17 122.7(2)
C14 O2 C19 117.9(2)
C14 O2 Ge1 97.97(13)
C19 O2 Ge1 123.03(16)
C23 C20 C22 108.1(2)
C23 C20 C21 109.6(2)
C22 C20 C21 107.8(2)
C23 C20 C17 110.0(2)
C22 C20 C17 112.5(2)
C21 C20 C17 108.7(2)
C29 C24 C25 118.5(2)
C29 C24 C1 123.1(2)
C25 C24 C1 117.9(2)
O3 C25 C26 125.5(2)
O3 C25 C24 113.6(2)
C26 C25 C24 120.9(2)
C25 C26 C27 119.2(2)
C28 C27 C26 121.8(2)
C27 C28 C29 117.3(2)
C27 C28 C31 122.7(2)
C29 C28 C31 120.0(2)
C24 C29 C28 122.3(2)
C25 O3 C30 117.3(2)
C25 O3 Ge1 102.32(14)
C30 O3 Ge1 123.04(17)
C32 C31 C28 112.0(2)
C32 C31 C33 108.9(2)
C28 C31 C33 108.8(2)
C32 C31 C34 108.2(2)
C28 C31 C34 109.8(2)
C33 C31 C34 109.1(2)

loop_
_geom_bond_atom_site_label_1
_geom_bond_atom_site_label_2
_geom_bond_distance
Ge1 F3 1.7439(16)
Ge1 F2 1.7476(16)
Ge1 F1 1.8392(18)
Ge1 C1 2.007(2)
Ge1 O3 2.5214(19)
Ge1 O2 2.6578(18)
Ge1 O1 2.6846(19)
C1 C24 1.526(3)
C1 C13 1.530(3)
C1 C2 1.536(3)
C2 C7 1.391(3)
C2 C3 1.395(3)
C3 O1 1.365(3)
C3 C4 1.389(3)
C4 C5 1.385(4)
C5 C6 1.391(4)
C6 C7 1.394(3)
C6 C9 1.529(4)
O1 C8 1.437(3)
C9 C37 1.37(5)
C9 C10 1.511(5)
C9 C11 1.535(6)
C9 C12 1.536(5)
C9 C35 1.52(2)
C9 C36 1.60(4)
C13 C18 1.384(3)
C13 C14 1.406(3)
C14 O2 1.367(3)
C14 C15 1.380(3)
C15 C16 1.391(3)
C16 C17 1.391(3)
C17 C18 1.400(3)
C17 C20 1.536(3)
O2 C19 1.439(3)
C20 C23 1.529(4)
C20 C22 1.534(4)
C20 C21 1.534(4)
C24 C29 1.378(3)
C24 C25 1.401(3)
C25 O3 1.372(3)
C25 C26 1.375(4)
C26 C27 1.392(4)
C27 C28 1.387(3)
C28 C29 1.399(3)
C28 C31 1.536(3)
O3 C30 1.441(3)
C31 C32 1.521(4)
C31 C33 1.540(4)
C31 C34 1.540(4)

loop_
_geom_torsion_atom_site_label_1
_geom_torsion_atom_site_label_2
_geom_torsion_atom_site_label_3
_geom_torsion_atom_site_label_4
_geom_torsion
F3 Ge1 C1 C24 103.29(15)
F2 Ge1 C1 C24 -139.15(14)
F1 Ge1 C1 C24 -20.48(18)
O3 Ge1 C1 C24 42.21(14)
O2 Ge1 C1 C24 -78.36(15)
O1 Ge1 C1 C24 159.86(16)
F3 Ge1 C1 C13 -134.97(14)
F2 Ge1 C1 C13 -17.40(17)
F1 Ge1 C1 C13 101.26(15)
O3 Ge1 C1 C13 163.96(16)
O2 Ge1 C1 C13 43.38(13)
O1 Ge1 C1 C13 -78.39(15)
F3 Ge1 C1 C2 -14.43(18)
F2 Ge1 C1 C2 103.14(15)
F1 Ge1 C1 C2 -138.19(14)
O3 Ge1 C1 C2 -75.50(15)
O2 Ge1 C1 C2 163.93(17)
O1 Ge1 C1 C2 42.15(14)
C24 C1 C2 C7 17.4(3)
C13 C1 C2 C7 -107.4(2)
Ge1 C1 C2 C7 133.91(19)
C24 C1 C2 C3 -166.0(2)
C13 C1 C2 C3 69.2(3)
Ge1 C1 C2 C3 -49.5(2)
C7 C2 C3 O1 -177.94(19)
C1 C2 C3 O1 5.3(3)
C7 C2 C3 C4 1.5(3)
C1 C2 C3 C4 -175.2(2)
O1 C3 C4 C5 178.1(2)
C2 C3 C4 C5 -1.3(4)
C3 C4 C5 C6 -1.0(4)
C4 C5 C6 C7 2.9(4)
C4 C5 C6 C9 -179.2(2)
C3 C2 C7 C6 0.5(3)
C1 C2 C7 C6 177.2(2)
C5 C6 C7 C2 -2.7(3)
C9 C6 C7 C2 179.4(2)
C4 C3 O1 C8 -20.1(3)
C2 C3 O1 C8 159.3(2)
C4 C3 O1 Ge1 -152.2(2)
C2 C3 O1 Ge1 27.2(2)
F3 Ge1 O1 C3 89.62(14)
F2 Ge1 O1 C3 -167.42(14)
F1 Ge1 O1 C3 139.8(4)
C1 Ge1 O1 C3 -42.07(14)
O3 Ge1 O1 C3 19.32(14)
O2 Ge1 O1 C3 -99.58(13)
F3 Ge1 O1 C8 -40.33(17)
F2 Ge1 O1 C8 62.63(17)
F1 Ge1 O1 C8 9.9(5)
C1 Ge1 O1 C8 -172.02(19)
O3 Ge1 O1 C8 -110.62(17)
O2 Ge1 O1 C8 130.47(17)
C5 C6 C9 C37 16(2)
C7 C6 C9 C37 -166(2)
C5 C6 C9 C10 157.5(5)
C7 C6 C9 C10 -24.7(5)
C5 C6 C9 C11 36.5(4)
C7 C6 C9 C11 -145.7(3)
C5 C6 C9 C12 -80.6(4)
C7 C6 C9 C12 97.3(3)
C5 C6 C9 C35 -116.6(13)
C7 C6 C9 C35 61.3(13)
C5 C6 C9 C36 129.4(16)
C7 C6 C9 C36 -52.7(16)
C24 C1 C13 C18 -106.9(2)
C2 C1 C13 C18 15.9(3)
Ge1 C1 C13 C18 134.75(19)
C24 C1 C13 C14 72.1(3)
C2 C1 C13 C14 -165.1(2)
Ge1 C1 C13 C14 -46.3(2)
C18 C13 C14 O2 177.05(19)
C1 C13 C14 O2 -2.0(3)
C18 C13 C14 C15 -3.1(3)
C1 C13 C14 C15 177.9(2)
O2 C14 C15 C16 -178.4(2)
C13 C14 C15 C16 1.7(4)
C14 C15 C16 C17 1.3(4)
C15 C16 C17 C18 -2.7(3)
C15 C16 C17 C20 177.2(2)
C14 C13 C18 C17 1.6(3)
C1 C13 C18 C17 -179.5(2)
C16 C17 C18 C13 1.3(3)
C20 C17 C18 C13 -178.6(2)
C15 C14 O2 C19 -11.8(3)
C13 C14 O2 C19 168.0(2)
C15 C14 O2 Ge1 -146.0(2)
C13 C14 O2 Ge1 33.8(2)
F3 Ge1 O2 C14 125.3(4)
F2 Ge1 O2 C14 79.23(14)
F1 Ge1 O2 C14 -176.79(14)
C1 Ge1 O2 C14 -46.24(14)
O3 Ge1 O2 C14 -106.12(13)
O1 Ge1 O2 C14 11.32(14)
F3 Ge1 O2 C19 -5.6(5)
F2 Ge1 O2 C19 -51.7(2)
F1 Ge1 O2 C19 52.28(19)
C1 Ge1 O2 C19 -177.2(2)
O3 Ge1 O2 C19 122.95(19)
O1 Ge1 O2 C19 -119.60(19)
C16 C17 C20 C23 120.6(3)
C18 C17 C20 C23 -59.6(3)
C16 C17 C20 C22 -0.1(3)
C18 C17 C20 C22 179.8(2)
C16 C17 C20 C21 -119.4(3)
C18 C17 C20 C21 60.5(3)
C13 C1 C24 C29 22.4(3)
C2 C1 C24 C29 -101.5(2)
Ge1 C1 C24 C29 141.29(19)
C13 C1 C24 C25 -166.39(19)
C2 C1 C24 C25 69.7(2)
Ge1 C1 C24 C25 -47.5(2)
C29 C24 C25 O3 178.24(19)
C1 C24 C25 O3 6.6(3)
C29 C24 C25 C26 0.7(3)
C1 C24 C25 C26 -170.9(2)
O3 C25 C26 C27 -176.3(2)
C24 C25 C26 C27 0.8(4)
C25 C26 C27 C28 -1.6(4)
C26 C27 C28 C29 0.7(3)
C26 C27 C28 C31 -179.7(2)
C25 C24 C29 C28 -1.7(3)
C1 C24 C29 C28 169.4(2)
C27 C28 C29 C24 1.0(3)
C31 C28 C29 C24 -178.7(2)
C26 C25 O3 C30 -17.9(3)
C24 C25 O3 C30 164.7(2)
C26 C25 O3 Ge1 -155.7(2)
C24 C25 O3 Ge1 27.0(2)
F3 Ge1 O3 C25 -170.67(14)
F2 Ge1 O3 C25 148.7(5)
F1 Ge1 O3 C25 86.28(14)
C1 Ge1 O3 C25 -41.58(14)
O2 Ge1 O3 C25 17.11(14)
O1 Ge1 O3 C25 -101.77(13)
F3 Ge1 O3 C30 54.79(18)
F2 Ge1 O3 C30 14.1(6)
F1 Ge1 O3 C30 -48.25(18)
C1 Ge1 O3 C30 -176.11(19)
O2 Ge1 O3 C30 -117.42(18)
O1 Ge1 O3 C30 123.70(18)
C27 C28 C31 C32 -6.3(3)
C29 C28 C31 C32 173.4(2)
C27 C28 C31 C33 114.2(3)
C29 C28 C31 C33 -66.2(3)
C27 C28 C31 C34 -126.4(2)
C29 C28 C31 C34 53.2(3)
